data_7004609
loop_
_publ_author_name
'Schnaars, David D.'
'Wu, Guang'
'Hayton, Trevor W.'

_publ_section_title
;
 Reactivity of UH3 with mild oxidants
;
_journal_issue 44
_journal_name_full 'Dalton Transactions'
_journal_page_first 6121
_journal_page_last 6126
_journal_paper_doi 10.1039/b809184f
_journal_year 2008
_chemical_formula_sum 'C8 H20 Br4 O4 U'
_chemical_formula_weight 737.91
_chemical_name_common uranium(IV)tetrabromobis(dimethoxyethane)
_chemical_name_systematic
;
uranium(IV)tetrabromobis(dimethoxyethane)
;
_space_group_IT_number 14
_symmetry_cell_setting monoclinic
_symmetry_space_group_name_Hall '-P 2yn'
_symmetry_space_group_name_H-M 'P 1 21/n 1'
_atom_sites_solution_hydrogens geom
_atom_sites_solution_primary direct
_atom_sites_solution_secondary difmap
_audit_creation_method SHELXL-97
_cell_angle_alpha 90.00
_cell_angle_beta 102.242(2)
_cell_angle_gamma 90.00
_cell_formula_units_Z 4
_cell_length_a 7.5816(6)
_cell_length_b 14.4919(11)
_cell_length_c 15.7753(12)
_cell_measurement_temperature 150(2)
_cell_volume 1693.8(2)
_computing_structure_refinement 'SHELXL-97 (Sheldrick, 1997)'
_computing_structure_solution 'SHELXS-97 (Sheldrick, 1990)'
_diffrn_ambient_temperature 150(2)
_diffrn_measured_fraction_theta_full 0.951
_diffrn_measured_fraction_theta_max 0.951
_diffrn_measurement_device_type 'CCD area detector'
_diffrn_measurement_method 'omega scan'
_diffrn_radiation_monochromator graphite
_diffrn_radiation_source 'fine-focus sealed tube'
_diffrn_radiation_type MoK\a
_diffrn_radiation_wavelength 0.71073
_diffrn_reflns_av_R_equivalents 0.0966
_diffrn_reflns_av_sigmaI/netI 0.0871
_diffrn_reflns_limit_h_max 9
_diffrn_reflns_limit_h_min -9
_diffrn_reflns_limit_k_max 18
_diffrn_reflns_limit_k_min -18
_diffrn_reflns_limit_l_max 14
_diffrn_reflns_limit_l_min -19
_diffrn_reflns_number 13595
_diffrn_reflns_theta_full 27.09
_diffrn_reflns_theta_max 27.09
_diffrn_reflns_theta_min 1.93
_exptl_absorpt_coefficient_mu 19.018
_exptl_absorpt_correction_T_max 0.40775
_exptl_absorpt_correction_T_min 0.20319
_exptl_absorpt_correction_type empirical
_exptl_absorpt_process_details 'Psi Scan'
_exptl_crystal_colour Green
_exptl_crystal_density_diffrn 2.894
_exptl_crystal_density_method 'not measured'
_exptl_crystal_description Block
_exptl_crystal_F_000 1328
_exptl_crystal_size_max 0.2
_exptl_crystal_size_mid 0.2
_exptl_crystal_size_min 0.10
_refine_diff_density_max 2.833
_refine_diff_density_min -2.322
_refine_diff_density_rms 0.319
_refine_ls_extinction_method none
_refine_ls_goodness_of_fit_ref 0.956
_refine_ls_hydrogen_treatment constr
_refine_ls_matrix_type full
_refine_ls_number_parameters 158
_refine_ls_number_reflns 3551
_refine_ls_number_restraints 0
_refine_ls_restrained_S_all 0.956
_refine_ls_R_factor_all 0.0705
_refine_ls_R_factor_gt 0.0450
_refine_ls_shift/su_max 0.001
_refine_ls_shift/su_mean 0.000
_refine_ls_structure_factor_coef Fsqd
_refine_ls_weighting_details 'calc w=1/[\s^2^(Fo^2^)+(0.0437P)^2^+0.0000P] where P=(Fo^2^+2Fc^2^)/3'
_refine_ls_weighting_scheme calc
_refine_ls_wR_factor_gt 0.0980
_refine_ls_wR_factor_ref 0.1052
_reflns_number_gt 2414
_reflns_number_total 3551
_reflns_threshold_expression >2sigma(I)
_cod_data_source_file b809184f.txt
_cod_data_source_block compound3
_cod_depositor_comments
;
The following automatic conversions were performed:
'_symmetry_cell_setting' value 'Monoclinic' changed to 'monoclinic'
according to '/home/saulius/struct/CIF-dictionaries/cif_core.dic'
dictionary named 'cif_core.dic' version 2.4.1 from
2010-06-29.

'_exptl_absorpt_correction_type' value 'Empirical' changed to
'empirical' according to
'/home/saulius/struct/CIF-dictionaries/cif_core.dic' dictionary named
'cif_core.dic' version 2.4.1 from 2010-06-29.

Automatic conversion script
Id: cif_fix_enum 1527 2010-12-29 10:47:43Z saulius 
;
_cod_original_sg_symbol_H-M P2(1)/n
_cod_database_code 7004609

loop_
_symmetry_equiv_pos_as_xyz
'x, y, z'
'-x+1/2, y+1/2, -z+1/2'
'-x, -y, -z'
'x-1/2, -y-1/2, z-1/2'

loop_
_atom_site_label
_atom_site_type_symbol
_atom_site_fract_x
_atom_site_fract_y
_atom_site_fract_z
_atom_site_U_iso_or_equiv
_atom_site_adp_type
_atom_site_occupancy
_atom_site_symmetry_multiplicity
_atom_site_calc_flag
_atom_site_refinement_flags
_atom_site_disorder_assembly
_atom_site_disorder_group
U1 U 0.02780(5) 0.25525(2) 0.60659(2) 0.01622(13) Uani 1 1 d . . .
Br2 Br 0.18470(14) 0.32076(7) 0.47261(7) 0.0254(3) Uani 1 1 d . . .
Br3 Br 0.24891(14) 0.39090(7) 0.70101(7) 0.0255(3) Uani 1 1 d . . .
Br1 Br -0.31235(13) 0.19352(8) 0.52304(8) 0.0299(3) Uani 1 1 d . . .
Br4 Br -0.01518(15) 0.11432(7) 0.72238(8) 0.0299(3) Uani 1 1 d . . .
O1 O 0.0813(9) 0.1148(4) 0.5130(5) 0.0204(16) Uani 1 1 d . . .
O2 O 0.3336(9) 0.1756(5) 0.6555(5) 0.0211(16) Uani 1 1 d . . .
O4 O -0.1432(9) 0.3266(5) 0.7142(5) 0.0217(16) Uani 1 1 d . . .
O3 O -0.1667(9) 0.3966(5) 0.5499(5) 0.0240(17) Uani 1 1 d . . .
C1 C -0.0014(14) 0.1032(8) 0.4225(7) 0.026(3) Uani 1 1 d . . .
H1A H 0.0475 0.1477 0.3887 0.039 Uiso 1 1 calc R . .
H1B H -0.1294 0.1121 0.4143 0.039 Uiso 1 1 calc R . .
H1C H 0.0225 0.0421 0.4043 0.039 Uiso 1 1 calc R . .
C2 C 0.2676(13) 0.0852(7) 0.5264(7) 0.024(3) Uani 1 1 d . . .
H2A H 0.3338 0.1267 0.4963 0.028 Uiso 1 1 calc R . .
H2B H 0.2728 0.0238 0.5025 0.028 Uiso 1 1 calc R . .
C3 C 0.3503(14) 0.0842(7) 0.6180(8) 0.029(3) Uani 1 1 d . . .
H3A H 0.4768 0.0678 0.6259 0.035 Uiso 1 1 calc R . .
H3B H 0.2915 0.0385 0.6474 0.035 Uiso 1 1 calc R . .
C8 C -0.0847(16) 0.3202(9) 0.8057(8) 0.037(3) Uani 1 1 d . . .
H8A H -0.0016 0.3694 0.8261 0.055 Uiso 1 1 calc R . .
H8B H -0.0261 0.2620 0.8205 0.055 Uiso 1 1 calc R . .
H8C H -0.1870 0.3251 0.8323 0.055 Uiso 1 1 calc R . .
C4 C 0.4446(16) 0.1794(8) 0.7424(8) 0.037(3) Uani 1 1 d . . .
H4A H 0.3901 0.1429 0.7807 0.056 Uiso 1 1 calc R . .
H4B H 0.4546 0.2422 0.7622 0.056 Uiso 1 1 calc R . .
H4C H 0.5626 0.1556 0.7418 0.056 Uiso 1 1 calc R . .
C6 C -0.3014(16) 0.4225(9) 0.5974(9) 0.041(3) Uani 1 1 d . . .
H6A H -0.4038 0.3810 0.5832 0.050 Uiso 1 1 calc R . .
H6B H -0.3434 0.4847 0.5816 0.050 Uiso 1 1 calc R . .
C5 C -0.2343(16) 0.4175(9) 0.4597(8) 0.038(3) Uani 1 1 d . . .
H5A H -0.3463 0.3856 0.4394 0.057 Uiso 1 1 calc R . .
H5B H -0.1481 0.3981 0.4267 0.057 Uiso 1 1 calc R . .
H5C H -0.2536 0.4828 0.4529 0.057 Uiso 1 1 calc R . .
C7 C -0.2229(17) 0.4182(9) 0.6907(8) 0.040(3) Uani 1 1 d . . .
H7A H -0.1306 0.4652 0.7058 0.048 Uiso 1 1 calc R . .
H7B H -0.3159 0.4302 0.7231 0.048 Uiso 1 1 calc R . .

loop_
_atom_site_aniso_label
_atom_site_aniso_U_11
_atom_site_aniso_U_22
_atom_site_aniso_U_33
_atom_site_aniso_U_23
_atom_site_aniso_U_13
_atom_site_aniso_U_12
U1 0.01550(19) 0.0182(2) 0.0154(2) 0.00002(17) 0.00427(14) -0.00145(16)
Br2 0.0291(6) 0.0259(6) 0.0235(6) 0.0022(5) 0.0111(5) -0.0031(4)
Br3 0.0265(6) 0.0243(6) 0.0243(6) -0.0039(5) 0.0024(5) -0.0057(4)
Br1 0.0174(5) 0.0341(7) 0.0371(7) -0.0073(5) 0.0032(5) -0.0043(5)
Br4 0.0382(6) 0.0256(6) 0.0307(7) 0.0080(5) 0.0180(5) 0.0056(5)
O1 0.020(4) 0.017(4) 0.026(4) 0.002(3) 0.009(3) 0.000(3)
O2 0.020(4) 0.025(4) 0.018(4) 0.001(3) 0.003(3) 0.001(3)
O4 0.022(4) 0.021(4) 0.026(4) -0.005(3) 0.014(3) 0.003(3)
O3 0.017(4) 0.027(4) 0.028(5) 0.008(3) 0.004(3) 0.006(3)
C1 0.024(6) 0.040(7) 0.018(6) -0.010(5) 0.011(5) -0.009(5)
C2 0.027(6) 0.022(6) 0.028(7) 0.001(5) 0.021(5) 0.006(4)
C3 0.024(6) 0.020(6) 0.046(8) -0.008(5) 0.014(5) 0.006(4)
C8 0.041(7) 0.045(8) 0.028(7) -0.012(6) 0.014(6) -0.009(6)
C4 0.041(7) 0.035(7) 0.026(7) -0.001(6) -0.013(6) 0.006(6)
C6 0.033(7) 0.042(8) 0.049(9) -0.002(7) 0.009(6) 0.008(6)
C5 0.036(7) 0.042(8) 0.036(8) 0.013(6) 0.009(6) 0.005(6)
C7 0.042(7) 0.049(8) 0.034(8) -0.006(6) 0.019(6) 0.014(6)

loop_
_atom_type_symbol
_atom_type_description
_atom_type_scat_dispersion_real
_atom_type_scat_dispersion_imag
_atom_type_scat_source
C C 0.0033 0.0016 'International Tables Vol C Tables 4.2.6.8 and 6.1.1.4'
H H 0.0000 0.0000 'International Tables Vol C Tables 4.2.6.8 and 6.1.1.4'
O O 0.0106 0.0060 'International Tables Vol C Tables 4.2.6.8 and 6.1.1.4'
Br Br -0.2901 2.4595 'International Tables Vol C Tables 4.2.6.8 and 6.1.1.4'
U U -9.6767 9.6646 'International Tables Vol C Tables 4.2.6.8 and 6.1.1.4'

loop_
_geom_angle_atom_site_label_1
_geom_angle_atom_site_label_2
_geom_angle_atom_site_label_3
_geom_angle
_geom_angle_site_symmetry_1
_geom_angle_site_symmetry_3
_geom_angle_publ_flag
O2 U1 O4 122.4(2) . . ?
O2 U1 O3 151.7(2) . . ?
O4 U1 O3 64.9(2) . . ?
O2 U1 O1 65.0(2) . . ?
O4 U1 O1 148.8(2) . . ?
O3 U1 O1 125.0(2) . . ?
O2 U1 Br1 133.43(16) . . ?
O4 U1 Br1 84.00(16) . . ?
O3 U1 Br1 71.69(16) . . ?
O1 U1 Br1 73.71(14) . . ?
O2 U1 Br3 75.76(16) . . ?
O4 U1 Br3 72.17(15) . . ?
O3 U1 Br3 81.97(16) . . ?
O1 U1 Br3 134.83(14) . . ?
Br1 U1 Br3 150.22(4) . . ?
O2 U1 Br2 82.96(16) . . ?
O4 U1 Br2 135.91(16) . . ?
O3 U1 Br2 76.79(16) . . ?
O1 U1 Br2 72.18(15) . . ?
Br1 U1 Br2 104.52(4) . . ?
Br3 U1 Br2 82.02(3) . . ?
O2 U1 Br4 72.44(16) . . ?
O4 U1 Br4 73.60(16) . . ?
O3 U1 Br4 132.03(16) . . ?
O1 U1 Br4 81.57(16) . . ?
Br1 U1 Br4 81.40(4) . . ?
Br3 U1 Br4 107.70(4) . . ?
Br2 U1 Br4 149.84(4) . . ?
C1 O1 C2 108.4(8) . . ?
C1 O1 U1 124.5(6) . . ?
C2 O1 U1 114.5(6) . . ?
C4 O2 C3 109.4(8) . . ?
C4 O2 U1 125.1(6) . . ?
C3 O2 U1 115.8(6) . . ?
C8 O4 C7 109.8(8) . . ?
C8 O4 U1 123.7(6) . . ?
C7 O4 U1 115.8(6) . . ?
C6 O3 C5 108.4(8) . . ?
C6 O3 U1 116.4(7) . . ?
C5 O3 U1 124.8(6) . . ?
O1 C1 H1A 109.5 . . ?
O1 C1 H1B 109.5 . . ?
H1A C1 H1B 109.5 . . ?
O1 C1 H1C 109.5 . . ?
H1A C1 H1C 109.5 . . ?
H1B C1 H1C 109.5 . . ?
O1 C2 C3 110.5(8) . . ?
O1 C2 H2A 109.5 . . ?
C3 C2 H2A 109.5 . . ?
O1 C2 H2B 109.5 . . ?
C3 C2 H2B 109.5 . . ?
H2A C2 H2B 108.1 . . ?
C2 C3 O2 109.7(9) . . ?
C2 C3 H3A 109.7 . . ?
O2 C3 H3A 109.7 . . ?
C2 C3 H3B 109.7 . . ?
O2 C3 H3B 109.7 . . ?
H3A C3 H3B 108.2 . . ?
O4 C8 H8A 109.5 . . ?
O4 C8 H8B 109.5 . . ?
H8A C8 H8B 109.5 . . ?
O4 C8 H8C 109.5 . . ?
H8A C8 H8C 109.5 . . ?
H8B C8 H8C 109.5 . . ?
O2 C4 H4A 109.5 . . ?
O2 C4 H4B 109.5 . . ?
H4A C4 H4B 109.5 . . ?
O2 C4 H4C 109.5 . . ?
H4A C4 H4C 109.5 . . ?
H4B C4 H4C 109.5 . . ?
O3 C6 C7 109.2(10) . . ?
O3 C6 H6A 109.8 . . ?
C7 C6 H6A 109.8 . . ?
O3 C6 H6B 109.8 . . ?
C7 C6 H6B 109.8 . . ?
H6A C6 H6B 108.3 . . ?
O3 C5 H5A 109.5 . . ?
O3 C5 H5B 109.5 . . ?
H5A C5 H5B 109.5 . . ?
O3 C5 H5C 109.5 . . ?
H5A C5 H5C 109.5 . . ?
H5B C5 H5C 109.5 . . ?
O4 C7 C6 110.4(10) . . ?
O4 C7 H7A 109.6 . . ?
C6 C7 H7A 109.6 . . ?
O4 C7 H7B 109.6 . . ?
C6 C7 H7B 109.6 . . ?
H7A C7 H7B 108.1 . . ?

loop_
_geom_bond_atom_site_label_1
_geom_bond_atom_site_label_2
_geom_bond_distance
_geom_bond_site_symmetry_2
_geom_bond_publ_flag
U1 O2 2.558(7) . ?
U1 O4 2.562(7) . ?
U1 O3 2.571(7) . ?
U1 O1 2.596(7) . ?
U1 Br1 2.7833(11) . ?
U1 Br3 2.7990(11) . ?
U1 Br2 2.8017(11) . ?
U1 Br4 2.8047(12) . ?
O1 C1 1.441(12) . ?
O1 C2 1.448(11) . ?
O2 C4 1.450(12) . ?
O2 C3 1.467(12) . ?
O4 C8 1.420(13) . ?
O4 C7 1.472(14) . ?
O3 C6 1.440(13) . ?
O3 C5 1.438(13) . ?
C1 H1A 0.9600 . ?
C1 H1B 0.9600 . ?
C1 H1C 0.9600 . ?
C2 C3 1.449(15) . ?
C2 H2A 0.9700 . ?
C2 H2B 0.9700 . ?
C3 H3A 0.9700 . ?
C3 H3B 0.9700 . ?
C8 H8A 0.9600 . ?
C8 H8B 0.9600 . ?
C8 H8C 0.9600 . ?
C4 H4A 0.9600 . ?
C4 H4B 0.9600 . ?
C4 H4C 0.9600 . ?
C6 C7 1.467(18) . ?
C6 H6A 0.9700 . ?
C6 H6B 0.9700 . ?
C5 H5A 0.9600 . ?
C5 H5B 0.9600 . ?
C5 H5C 0.9600 . ?
C7 H7A 0.9700 . ?
C7 H7B 0.9700 . ?

loop_
_geom_torsion_atom_site_label_1
_geom_torsion_atom_site_label_2
_geom_torsion_atom_site_label_3
_geom_torsion_atom_site_label_4
_geom_torsion
_geom_torsion_site_symmetry_1
_geom_torsion_site_symmetry_2
_geom_torsion_site_symmetry_3
_geom_torsion_site_symmetry_4
_geom_torsion_publ_flag
O2 U1 O1 C1 -152.4(7) . . . . ?
O4 U1 O1 C1 95.8(8) . . . . ?
O3 U1 O1 C1 -3.2(7) . . . . ?
Br1 U1 O1 C1 49.6(6) . . . . ?
Br3 U1 O1 C1 -120.3(6) . . . . ?
Br2 U1 O1 C1 -62.0(6) . . . . ?
Br4 U1 O1 C1 133.1(7) . . . . ?
O2 U1 O1 C2 -15.1(6) . . . . ?
O4 U1 O1 C2 -126.9(6) . . . . ?
O3 U1 O1 C2 134.1(6) . . . . ?
Br1 U1 O1 C2 -173.1(6) . . . . ?
Br3 U1 O1 C2 17.0(7) . . . . ?
Br2 U1 O1 C2 75.3(6) . . . . ?
Br4 U1 O1 C2 -89.6(6) . . . . ?
O4 U1 O2 C4 -11.6(9) . . . . ?
O3 U1 O2 C4 85.2(9) . . . . ?
O1 U1 O2 C4 -156.9(8) . . . . ?
Br1 U1 O2 C4 -127.1(7) . . . . ?
Br3 U1 O2 C4 46.0(8) . . . . ?
Br2 U1 O2 C4 129.6(8) . . . . ?
Br4 U1 O2 C4 -68.1(8) . . . . ?
O4 U1 O2 C3 130.8(7) . . . . ?
O3 U1 O2 C3 -132.3(7) . . . . ?
O1 U1 O2 C3 -14.4(6) . . . . ?
Br1 U1 O2 C3 15.4(8) . . . . ?
Br3 U1 O2 C3 -171.5(7) . . . . ?
Br2 U1 O2 C3 -88.0(7) . . . . ?
Br4 U1 O2 C3 74.3(7) . . . . ?
O2 U1 O4 C8 -4.6(8) . . . . ?
O3 U1 O4 C8 -153.3(8) . . . . ?
O1 U1 O4 C8 90.0(8) . . . . ?
Br1 U1 O4 C8 134.1(7) . . . . ?
Br3 U1 O4 C8 -64.0(7) . . . . ?
Br2 U1 O4 C8 -121.2(7) . . . . ?
Br4 U1 O4 C8 51.4(7) . . . . ?
O2 U1 O4 C7 136.0(7) . . . . ?
O3 U1 O4 C7 -12.7(7) . . . . ?
O1 U1 O4 C7 -129.4(7) . . . . ?
Br1 U1 O4 C7 -85.3(7) . . . . ?
Br3 U1 O4 C7 76.7(7) . . . . ?
Br2 U1 O4 C7 19.4(8) . . . . ?
Br4 U1 O4 C7 -168.0(7) . . . . ?
O2 U1 O3 C6 -129.0(7) . . . . ?
O4 U1 O3 C6 -16.8(7) . . . . ?
O1 U1 O3 C6 128.8(7) . . . . ?
Br1 U1 O3 C6 75.1(7) . . . . ?
Br3 U1 O3 C6 -90.8(7) . . . . ?
Br2 U1 O3 C6 -174.4(7) . . . . ?
Br4 U1 O3 C6 15.8(8) . . . . ?
O2 U1 O3 C5 90.2(9) . . . . ?
O4 U1 O3 C5 -157.6(8) . . . . ?
O1 U1 O3 C5 -12.0(8) . . . . ?
Br1 U1 O3 C5 -65.7(7) . . . . ?
Br3 U1 O3 C5 128.4(8) . . . . ?
Br2 U1 O3 C5 44.8(7) . . . . ?
Br4 U1 O3 C5 -125.0(7) . . . . ?
C1 O1 C2 C3 -172.7(9) . . . . ?
U1 O1 C2 C3 43.4(10) . . . . ?
O1 C2 C3 O2 -56.0(11) . . . . ?
C4 O2 C3 C2 -169.5(9) . . . . ?
U1 O2 C3 C2 42.4(10) . . . . ?
C5 O3 C6 C7 -169.4(10) . . . . ?
U1 O3 C6 C7 43.7(12) . . . . ?
C8 O4 C7 C6 -174.0(10) . . . . ?
U1 O4 C7 C6 40.2(12) . . . . ?
O3 C6 C7 O4 -54.1(13) . . . . ?
